data_1508083
loop_
_publ_author_name
'Raup, Dustin E. A.'
'Cardinal-David, Benoit'
'Holte, Dane'
'Scheidt, Karl A.'

_publ_section_title
;
 Cooperative catalysis by carbenes and Lewis acids in a highly
 stereoselective route to gamma-lactams.
;
_journal_issue 9
_journal_name_full 'Nature chemistry'
_journal_page_first 766
_journal_page_last 771
_journal_paper_doi 10.1038/nchem.727
_journal_volume 2
_journal_year 2010
_chemical_formula_sum 'C20 H18 Cl N2 O4'
_chemical_formula_weight 385.81
_chemical_name_systematic
; 
 ? 
;
_space_group_IT_number 14
_symmetry_space_group_name_Hall '-P 2ybc'
_symmetry_space_group_name_H-M 'P 1 21/c 1'
_atom_sites_solution_hydrogens geom
_atom_sites_solution_primary direct
_atom_sites_solution_secondary difmap
_audit_creation_method SHELXL-97
_cell_angle_alpha 90.00
_cell_angle_beta 98.5420(10)
_cell_angle_gamma 90.00
_cell_formula_units_Z 4
_cell_length_a 13.5724(2)
_cell_length_b 19.5079(3)
_cell_length_c 7.08960(10)
_cell_measurement_temperature 100(2)
_cell_volume 1856.28(5)
_computing_structure_refinement 'SHELXL-97 (Sheldrick, 1997)'
_computing_structure_solution 'SHELXS-97 (Sheldrick, 1990)'
_diffrn_ambient_temperature 100(2)
_diffrn_measured_fraction_theta_full 0.993
_diffrn_measured_fraction_theta_max 0.993
_diffrn_radiation_monochromator graphite
_diffrn_radiation_source 'fine-focus sealed tube'
_diffrn_radiation_type MoK\a
_diffrn_radiation_wavelength 0.71073
_diffrn_reflns_av_R_equivalents 0.0655
_diffrn_reflns_av_sigmaI/netI 0.0656
_diffrn_reflns_limit_h_max 19
_diffrn_reflns_limit_h_min -19
_diffrn_reflns_limit_k_max 27
_diffrn_reflns_limit_k_min -27
_diffrn_reflns_limit_l_max 9
_diffrn_reflns_limit_l_min -9
_diffrn_reflns_number 26690
_diffrn_reflns_theta_full 30.53
_diffrn_reflns_theta_max 30.53
_diffrn_reflns_theta_min 1.52
_exptl_absorpt_coefficient_mu 0.235
_exptl_crystal_density_diffrn 1.381
_exptl_crystal_density_method 'not measured'
_exptl_crystal_F_000 804
_refine_diff_density_max 0.699
_refine_diff_density_min -0.456
_refine_diff_density_rms 0.139
_refine_ls_extinction_method none
_refine_ls_goodness_of_fit_ref 0.981
_refine_ls_hydrogen_treatment mixed
_refine_ls_matrix_type full
_refine_ls_number_parameters 245
_refine_ls_number_reflns 5636
_refine_ls_number_restraints 0
_refine_ls_restrained_S_all 0.981
_refine_ls_R_factor_all 0.0777
_refine_ls_R_factor_gt 0.0399
_refine_ls_shift/su_max 0.001
_refine_ls_shift/su_mean 0.000
_refine_ls_structure_factor_coef Fsqd
_refine_ls_weighting_details 'calc w=1/[\s^2^(Fo^2^)+(0.0702P)^2^+0.0000P] where P=(Fo^2^+2Fc^2^)/3'
_refine_ls_weighting_scheme calc
_refine_ls_wR_factor_gt 0.0996
_refine_ls_wR_factor_ref 0.1327
_reflns_number_gt 3568
_reflns_number_total 5636
_reflns_threshold_expression >2sigma(I)
_cod_data_source_file nchem.727-s2.cif
_cod_data_source_block adf
_cod_database_code 1508083

loop_
_symmetry_equiv_pos_as_xyz
'x, y, z'
'-x, y+1/2, -z+1/2'
'-x, -y, -z'
'x, -y-1/2, z-1/2'

loop_
_atom_site_label
_atom_site_type_symbol
_atom_site_fract_x
_atom_site_fract_y
_atom_site_fract_z
_atom_site_U_iso_or_equiv
_atom_site_adp_type
_atom_site_occupancy
_atom_site_symmetry_multiplicity
_atom_site_calc_flag
_atom_site_refinement_flags
Cl1 Cl 0.40040(4) 0.38493(3) 1.15746(7) 0.03367(14) Uani 1 1 d .
O1 O 1.04825(9) 0.44760(6) 0.76138(15) 0.0172(2) Uani 1 1 d .
O2 O 0.98120(9) 0.34699(6) 0.83333(16) 0.0202(3) Uani 1 1 d .
O3 O 0.76247(9) 0.27309(6) 0.31394(16) 0.0194(3) Uani 1 1 d .
O4 O 0.69601(9) 0.45083(6) 0.49998(18) 0.0252(3) Uani 1 1 d .
N2 N 0.77219(10) 0.35545(7) 0.63426(19) 0.0169(3) Uani 1 1 d .
C1 C 0.98665(12) 0.37802(8) 0.3668(2) 0.0146(3) Uani 1 1 d .
H1 H 0.9914 0.4181 0.2805 0.017 Uiso 1 1 calc R
N1 N 0.84062(10) 0.35582(7) 0.50669(19) 0.0160(3) Uani 1 1 d .
C2 C 0.98612(12) 0.39416(8) 0.7263(2) 0.0157(3) Uani 1 1 d .
C3 C 0.62652(12) 0.39746(8) 0.7544(2) 0.0155(3) Uani 1 1 d .
C4 C 0.92583(12) 0.40124(8) 0.5301(2) 0.0147(3) Uani 1 1 d .
H4 H 0.9032 0.4498 0.5085 0.018 Uiso 1 1 calc R
C5 C 0.69895(12) 0.40424(8) 0.6154(2) 0.0164(3) Uani 1 1 d .
C6 C 0.83167(12) 0.31313(8) 0.3556(2) 0.0148(3) Uani 1 1 d .
C7 C 0.48788(13) 0.39062(9) 1.0018(3) 0.0218(4) Uani 1 1 d .
C8 C 0.91983(12) 0.32326(9) 0.2544(2) 0.0167(3) Uani 1 1 d .
H8A H 0.8979 0.3389 0.1219 0.020 Uiso 1 1 calc R
H8B H 0.9569 0.2797 0.2502 0.020 Uiso 1 1 calc R
C9 C 1.17170(13) 0.39839(9) 0.4383(2) 0.0178(3) Uani 1 1 d .
H9 H 1.1602 0.4430 0.3858 0.021 Uiso 1 1 calc R
C10 C 1.09146(12) 0.35374(8) 0.4401(2) 0.0151(3) Uani 1 1 d .
C11 C 1.26763(13) 0.37869(10) 0.5120(2) 0.0226(4) Uani 1 1 d .
H11 H 1.3214 0.4097 0.5095 0.027 Uiso 1 1 calc R
C12 C 1.11095(13) 0.28858(9) 0.5175(2) 0.0190(3) Uani 1 1 d .
H12 H 1.0576 0.2572 0.5192 0.023 Uiso 1 1 calc R
C13 C 0.64384(13) 0.35638(9) 0.9166(2) 0.0203(4) Uani 1 1 d .
H13 H 0.7037 0.3306 0.9422 0.024 Uiso 1 1 calc R
C14 C 1.12791(14) 0.43868(9) 0.9224(2) 0.0227(4) Uani 1 1 d .
H14A H 1.1714 0.4000 0.8978 0.027 Uiso 1 1 calc R
H14B H 1.0993 0.4287 1.0400 0.027 Uiso 1 1 calc R
C15 C 0.57431(14) 0.35287(9) 1.0406(3) 0.0231(4) Uani 1 1 d .
H15 H 0.5860 0.3248 1.1511 0.028 Uiso 1 1 calc R
C16 C 1.28550(14) 0.31391(10) 0.5893(3) 0.0248(4) Uani 1 1 d .
H16 H 1.3514 0.3004 0.6402 0.030 Uiso 1 1 calc R
C17 C 0.53986(13) 0.43585(10) 0.7222(3) 0.0233(4) Uani 1 1 d .
H17 H 0.5283 0.4648 0.6134 0.028 Uiso 1 1 calc R
C18 C 0.46980(13) 0.43293(10) 0.8450(3) 0.0252(4) Uani 1 1 d .
H18 H 0.4106 0.4595 0.8218 0.030 Uiso 1 1 calc R
C19 C 1.20679(14) 0.26884(10) 0.5921(2) 0.0223(4) Uani 1 1 d .
H19 H 1.2186 0.2244 0.6452 0.027 Uiso 1 1 calc R
C20 C 1.18678(14) 0.50389(10) 0.9454(3) 0.0278(4) Uani 1 1 d .
H20A H 1.2124 0.5143 0.8265 0.042 Uiso 1 1 calc R
H20B H 1.2426 0.4986 1.0491 0.042 Uiso 1 1 calc R
H20C H 1.1438 0.5414 0.9758 0.042 Uiso 1 1 calc R

loop_
_atom_site_aniso_label
_atom_site_aniso_U_11
_atom_site_aniso_U_22
_atom_site_aniso_U_33
_atom_site_aniso_U_23
_atom_site_aniso_U_13
_atom_site_aniso_U_12
Cl1 0.0253(2) 0.0438(3) 0.0362(3) -0.0024(2) 0.0188(2) 0.0011(2)
O1 0.0198(6) 0.0173(6) 0.0138(6) -0.0010(4) 0.0000(4) -0.0029(5)
O2 0.0252(7) 0.0189(6) 0.0174(6) 0.0039(4) 0.0061(5) -0.0003(5)
O3 0.0187(6) 0.0176(6) 0.0216(6) -0.0032(5) 0.0027(5) -0.0034(5)
O4 0.0289(7) 0.0223(7) 0.0264(7) 0.0079(5) 0.0104(5) 0.0033(5)
N2 0.0161(7) 0.0195(7) 0.0170(7) -0.0014(5) 0.0086(5) 0.0004(6)
C1 0.0164(8) 0.0149(8) 0.0129(7) 0.0008(6) 0.0043(6) -0.0010(6)
N1 0.0155(7) 0.0169(7) 0.0173(7) -0.0029(5) 0.0079(5) -0.0036(5)
C2 0.0178(8) 0.0154(8) 0.0153(8) -0.0023(6) 0.0066(6) 0.0010(6)
C3 0.0147(8) 0.0157(8) 0.0162(8) -0.0029(6) 0.0028(6) -0.0010(6)
C4 0.0163(8) 0.0139(8) 0.0144(7) -0.0010(6) 0.0036(6) -0.0020(6)
C5 0.0159(8) 0.0170(8) 0.0164(8) -0.0025(6) 0.0023(6) -0.0023(6)
C6 0.0167(8) 0.0123(8) 0.0153(8) 0.0008(6) 0.0016(6) 0.0024(6)
C7 0.0175(8) 0.0266(9) 0.0231(9) -0.0059(7) 0.0085(7) -0.0016(7)
C8 0.0170(8) 0.0192(8) 0.0144(8) -0.0027(6) 0.0037(6) -0.0009(6)
C9 0.0209(8) 0.0189(8) 0.0148(8) -0.0018(6) 0.0062(6) -0.0024(7)
C10 0.0165(8) 0.0186(8) 0.0112(7) -0.0022(6) 0.0052(6) -0.0009(6)
C11 0.0175(8) 0.0315(10) 0.0193(8) -0.0040(7) 0.0047(7) -0.0041(7)
C12 0.0220(9) 0.0195(9) 0.0167(8) -0.0010(6) 0.0067(7) -0.0006(7)
C13 0.0178(8) 0.0215(9) 0.0223(8) 0.0017(7) 0.0060(7) 0.0059(7)
C14 0.0236(9) 0.0266(9) 0.0161(8) 0.0002(7) -0.0029(7) -0.0015(7)
C15 0.0237(9) 0.0247(9) 0.0227(9) 0.0040(7) 0.0093(7) 0.0031(7)
C16 0.0186(9) 0.0361(11) 0.0195(9) -0.0035(7) 0.0014(7) 0.0055(8)
C17 0.0226(9) 0.0267(10) 0.0203(9) 0.0030(7) 0.0019(7) 0.0069(7)
C18 0.0169(9) 0.0325(11) 0.0257(9) -0.0019(7) 0.0016(7) 0.0071(7)
C19 0.0255(9) 0.0237(9) 0.0182(8) 0.0000(7) 0.0046(7) 0.0054(7)
C20 0.0262(10) 0.0255(10) 0.0287(10) -0.0028(7) -0.0057(8) -0.0010(8)

loop_
_atom_type_symbol
_atom_type_description
_atom_type_scat_dispersion_real
_atom_type_scat_dispersion_imag
_atom_type_scat_source
C C 0.0033 0.0016 'International Tables Vol C Tables 4.2.6.8 and 6.1.1.4'
H H 0.0000 0.0000 'International Tables Vol C Tables 4.2.6.8 and 6.1.1.4'
N N 0.0061 0.0033 'International Tables Vol C Tables 4.2.6.8 and 6.1.1.4'
O O 0.0106 0.0060 'International Tables Vol C Tables 4.2.6.8 and 6.1.1.4'
Cl Cl 0.1484 0.1585 'International Tables Vol C Tables 4.2.6.8 and 6.1.1.4'

loop_
_geom_angle_atom_site_label_1
_geom_angle_atom_site_label_2
_geom_angle_atom_site_label_3
_geom_angle
C2 O1 C14 115.10(13)
C5 N2 N1 118.63(13)
C10 C1 C8 114.21(13)
C10 C1 C4 113.76(13)
C8 C1 C4 104.19(12)
C6 N1 N2 121.61(13)
C6 N1 C4 116.47(13)
N2 N1 C4 121.91(13)
O2 C2 O1 124.85(15)
O2 C2 C4 125.31(15)
O1 C2 C4 109.82(13)
C17 C3 C13 118.85(15)
C17 C3 C5 117.93(15)
C13 C3 C5 123.18(15)
N1 C4 C2 111.34(13)
N1 C4 C1 103.60(12)
C2 C4 C1 112.13(13)
O4 C5 N2 122.32(15)
O4 C5 C3 123.23(15)
N2 C5 C3 114.38(14)
O3 C6 N1 124.15(15)
O3 C6 C8 127.47(14)
N1 C6 C8 108.38(13)
C18 C7 C15 121.71(16)
C18 C7 Cl1 119.57(14)
C15 C7 Cl1 118.72(14)
C6 C8 C1 107.10(13)
C11 C9 C10 121.01(16)
C12 C10 C9 118.01(16)
C12 C10 C1 122.23(15)
C9 C10 C1 119.70(15)
C9 C11 C16 120.17(17)
C19 C12 C10 121.11(16)
C15 C13 C3 120.38(16)
O1 C14 C20 107.75(14)
C7 C15 C13 119.20(16)
C11 C16 C19 119.65(17)
C18 C17 C3 121.38(16)
C7 C18 C17 118.45(16)
C12 C19 C16 120.04(17)

loop_
_geom_bond_atom_site_label_1
_geom_bond_atom_site_label_2
_geom_bond_distance
Cl1 C7 1.7402(17)
O1 C2 1.341(2)
O1 C14 1.461(2)
O2 C2 1.2006(19)
O3 C6 1.2236(19)
O4 C5 1.220(2)
N2 C5 1.368(2)
N2 N1 1.3893(18)
C1 C10 1.516(2)
C1 C8 1.544(2)
C1 C4 1.585(2)
N1 C6 1.348(2)
N1 C4 1.447(2)
C2 C4 1.512(2)
C3 C17 1.384(2)
C3 C13 1.393(2)
C3 C5 1.497(2)
C6 C8 1.497(2)
C7 C18 1.377(3)
C7 C15 1.378(3)
C9 C11 1.383(2)
C9 C10 1.396(2)
C10 C12 1.394(2)
C11 C16 1.384(3)
C12 C19 1.384(2)
C13 C15 1.384(2)
C14 C20 1.498(3)
C16 C19 1.386(3)
C17 C18 1.383(3)
